data_2205171
loop_
_publ_author_name
'Bin Tan'
'Hua Fang'
'Zan-Bin Wei'
'Li-Ren Jin'

_publ_section_title
;
 Ethyl 2-methoxycarbonylamino-3-phenylpropionate
;
_journal_issue 2
_journal_name_full 'Acta Crystallographica Section E'
_journal_page_first o298
_journal_page_last o300
_journal_paper_doi 10.1107/S1600536804034063
_journal_volume 61
_journal_year 2005
_chemical_formula_iupac 'C13 H17 N O4'
_chemical_formula_moiety 'C13 H17 N O4'
_chemical_formula_sum 'C13 H17 N O4'
_chemical_formula_weight 251.28
_chemical_name_systematic
;
Ethyl 2-methoxycarbonylamino-3-phenylpropionate
;
_space_group_IT_number 2
_symmetry_cell_setting triclinic
_symmetry_space_group_name_Hall '-P 1'
_symmetry_space_group_name_H-M 'P -1'
_atom_sites_solution_hydrogens geom
_atom_sites_solution_primary direct
_atom_sites_solution_secondary difmap
_audit_creation_method SHELXL-97
_cell_angle_alpha 102.716(9)
_cell_angle_beta 94.939(8)
_cell_angle_gamma 94.976(9)
_cell_formula_units_Z 2
_cell_length_a 8.000(4)
_cell_length_b 8.753(4)
_cell_length_c 9.752(5)
_cell_measurement_reflns_used 1615
_cell_measurement_temperature 273(2)
_cell_measurement_theta_max 26.83
_cell_measurement_theta_min 2.40
_cell_volume 659.7(6)
_computing_cell_refinement SMART
_computing_data_collection 'SMART (Bruker, 2001)'
_computing_data_reduction 'SAINT (Bruker, 2001)'
_computing_molecular_graphics 'ORTEP-3 (Farrugia, 1997) and ViewerPro (Accelrys, 2001)'
_computing_publication_material SHELXL97
_computing_structure_refinement 'SHELXL97 (Sheldrick, 1997)'
_computing_structure_solution 'SHELXS97 (Sheldrick, 1990)'
_diffrn_ambient_temperature 273(2)
_diffrn_measured_fraction_theta_full 0.972
_diffrn_measured_fraction_theta_max 0.972
_diffrn_measurement_device_type 'Bruker APEX area-detector'
_diffrn_measurement_method \f
_diffrn_radiation_monochromator graphite
_diffrn_radiation_source 'fine-focus sealed tube'
_diffrn_radiation_type MoK\a
_diffrn_radiation_wavelength 0.71073
_diffrn_reflns_av_R_equivalents 0.033
_diffrn_reflns_av_sigmaI/netI 0.062
_diffrn_reflns_limit_h_max 9
_diffrn_reflns_limit_h_min -9
_diffrn_reflns_limit_k_max 10
_diffrn_reflns_limit_k_min -5
_diffrn_reflns_limit_l_max 11
_diffrn_reflns_limit_l_min -12
_diffrn_reflns_number 3549
_diffrn_reflns_theta_full 26.00
_diffrn_reflns_theta_max 26.00
_diffrn_reflns_theta_min 2.15
_diffrn_standards_decay_% 0
_diffrn_standards_interval_count 0
_diffrn_standards_interval_time 0
_diffrn_standards_number 0
_exptl_absorpt_coefficient_mu 0.094
_exptl_absorpt_correction_T_max 0.981
_exptl_absorpt_correction_T_min 0.946
_exptl_absorpt_correction_type multi-scan
_exptl_absorpt_process_details '(SADABS; Bruker, 2001)'
_exptl_crystal_colour colorless
_exptl_crystal_density_diffrn 1.265
_exptl_crystal_density_method 'not measured'
_exptl_crystal_description block
_exptl_crystal_F_000 268
_exptl_crystal_size_max 0.60
_exptl_crystal_size_mid 0.43
_exptl_crystal_size_min 0.21
_refine_diff_density_max 0.21
_refine_diff_density_min -0.28
_refine_ls_extinction_coef 0.023(8)
_refine_ls_extinction_expression Fc^*^=kFc[1+0.001xFc^2^\l^3^/sin(2\q)]^-1/4^
_refine_ls_extinction_method SHELXL97
_refine_ls_goodness_of_fit_ref 1.010
_refine_ls_hydrogen_treatment refall
_refine_ls_matrix_type full
_refine_ls_number_parameters 164
_refine_ls_number_reflns 2514
_refine_ls_number_restraints 0
_refine_ls_restrained_S_all 1.010
_refine_ls_R_factor_all 0.072
_refine_ls_R_factor_gt 0.056
_refine_ls_shift/su_max 0.008
_refine_ls_shift/su_mean 0.001
_refine_ls_structure_factor_coef Fsqd
_refine_ls_weighting_details 'calc w = 1/[\s^2^(Fo^2^)+(0.0875P)^2^] where P = (Fo^2^+2Fc^2^)/3'
_refine_ls_weighting_scheme calc
_refine_ls_wR_factor_gt 0.151
_refine_ls_wR_factor_ref 0.162
_reflns_number_gt 1767
_reflns_number_total 2514
_reflns_threshold_expression I>2\s(I)
_cod_data_source_file wk6039.cif
_cod_data_source_block I
_cod_depositor_comments
;
The following automatic conversions were performed:
'_exptl_absorpt_correction_type' value 'Multi-scan' changed to
'multi-scan' according to
'/home/saulius/struct/CIF-dictionaries/cif_core.dic' dictionary named
'cif_core.dic' version 2.4.1 from 2010-06-29.

Automatic conversion script
Id: cif_fix_enum 1527 2010-12-29 10:47:43Z saulius 

The following automatic conversions were performed:

'_exptl_absorpt_correction_type' value 'Multi-scan' changed to
'multi-scan' according to
/home/saulius/struct/CIF-dictionaries/cif_core.dic dictionary named
'cif_core.dic' version 2.4.1 from 2010-06-29.

Automatic conversion script
Id: cif_fix_values 1715 2011-07-08 13:25:40Z adriana 
;
_cod_original_cell_volume 659.7(5)
_cod_database_code 2205171

loop_
_symmetry_equiv_pos_as_xyz
'x, y, z'
'-x, -y, -z'

loop_
_atom_site_label
_atom_site_fract_x
_atom_site_fract_y
_atom_site_fract_z
_atom_site_U_iso_or_equiv
_atom_site_adp_type
_atom_site_calc_flag
_atom_site_refinement_flags
_atom_site_occupancy
_atom_site_type_symbol
O4 0.13448(16) 0.85802(16) 0.46340(14) 0.0675(4) Uani d . 1 O
N1 0.10084(17) 0.71321(18) 0.61882(16) 0.0596(4) Uani d . 1 N
H1A -0.0020 0.6927 0.5806 0.072 Uiso calc R 1 H
O2 0.36875(16) 0.47780(16) 0.76836(14) 0.0716(4) Uani d . 1 O
C12 0.2056(2) 0.8160(2) 0.57658(19) 0.0542(5) Uani d . 1 C
O3 0.34417(17) 0.8655(2) 0.63283(16) 0.0831(5) Uani d . 1 O
O1 0.23618(18) 0.42428(19) 0.55183(16) 0.0841(5) Uani d . 1 O
C2 0.1574(2) 0.6357(2) 0.72779(19) 0.0557(5) Uani d . 1 C
H7A 0.2293 0.7127 0.8025 0.067 Uiso calc R 1 H
C5 -0.2344(2) 0.7360(2) 0.8041(2) 0.0620(5) Uani d . 1 C
H8A -0.2704 0.6887 0.7099 0.074 Uiso calc R 1 H
C1 0.2581(2) 0.5015(2) 0.6695(2) 0.0584(5) Uani d . 1 C
C4 -0.0909(2) 0.6924(2) 0.8695(2) 0.0565(5) Uani d . 1 C
C9 -0.0430(2) 0.7651(3) 1.0090(2) 0.0716(6) Uani d . 1 C
H11A 0.0526 0.7380 1.0553 0.086 Uiso calc R 1 H
C6 -0.3234(2) 0.8479(3) 0.8769(2) 0.0704(6) Uani d . 1 C
H12A -0.4190 0.8762 0.8315 0.085 Uiso calc R 1 H
C3 0.0075(2) 0.5692(2) 0.7918(2) 0.0666(5) Uani d . 1 C
H13A -0.0677 0.4986 0.7166 0.080 Uiso calc R 1 H
H13B 0.0485 0.5076 0.8565 0.080 Uiso calc R 1 H
C7 -0.2739(2) 0.9181(3) 1.0147(3) 0.0758(6) Uani d . 1 C
H14A -0.3355 0.9939 1.0632 0.091 Uiso calc R 1 H
C8 -0.1336(3) 0.8773(3) 1.0817(2) 0.0819(7) Uani d . 1 C
H15A -0.0992 0.9250 1.1761 0.098 Uiso calc R 1 H
C13 0.2264(3) 0.9806(3) 0.4174(2) 0.0802(7) Uani d . 1 C
H16A 0.1645 1.0009 0.3357 0.120 Uiso calc R 1 H
H16B 0.3343 0.9492 0.3937 0.120 Uiso calc R 1 H
H16C 0.2425 1.0745 0.4918 0.120 Uiso calc R 1 H
C10 0.4654(3) 0.3442(3) 0.7297(3) 0.0913(8) Uani d . 1 C
H18A 0.5301 0.3561 0.6523 0.110 Uiso calc R 1 H
H18B 0.3903 0.2470 0.7002 0.110 Uiso calc R 1 H
C11 0.5801(3) 0.3406(3) 0.8567(3) 0.0884(7) Uani d . 1 C
H19A 0.6460 0.2535 0.8351 0.133 Uiso calc R 1 H
H19B 0.5146 0.3288 0.9325 0.133 Uiso calc R 1 H
H19C 0.6539 0.4372 0.8847 0.133 Uiso calc R 1 H

loop_
_atom_site_aniso_label
_atom_site_aniso_U_11
_atom_site_aniso_U_22
_atom_site_aniso_U_33
_atom_site_aniso_U_12
_atom_site_aniso_U_13
_atom_site_aniso_U_23
O4 0.0575(8) 0.0792(9) 0.0677(9) 0.0063(7) -0.0073(6) 0.0266(7)
N1 0.0369(7) 0.0763(10) 0.0672(10) 0.0057(7) -0.0058(7) 0.0246(8)
O2 0.0617(8) 0.0822(9) 0.0657(9) 0.0295(7) -0.0117(7) 0.0048(7)
C12 0.0444(9) 0.0653(11) 0.0522(10) 0.0132(8) 0.0024(8) 0.0105(8)
O3 0.0472(8) 0.1214(13) 0.0805(10) -0.0133(8) -0.0149(7) 0.0401(9)
O1 0.0707(9) 0.1036(12) 0.0644(10) 0.0308(8) -0.0146(7) -0.0096(8)
C2 0.0439(9) 0.0649(11) 0.0584(11) 0.0110(8) -0.0011(8) 0.0152(9)
C5 0.0497(10) 0.0789(13) 0.0584(11) 0.0089(9) 0.0033(9) 0.0183(10)
C1 0.0406(9) 0.0727(12) 0.0582(12) 0.0099(8) -0.0044(8) 0.0093(10)
C4 0.0434(9) 0.0643(11) 0.0677(12) 0.0071(8) 0.0106(8) 0.0253(9)
C9 0.0487(11) 0.0996(15) 0.0687(13) 0.0099(11) -0.0017(10) 0.0267(11)
C6 0.0438(10) 0.0925(15) 0.0813(15) 0.0173(10) 0.0091(10) 0.0288(12)
C3 0.0584(11) 0.0631(12) 0.0831(14) 0.0110(9) 0.0122(10) 0.0239(10)
C7 0.0521(11) 0.0861(14) 0.0859(16) 0.0137(10) 0.0169(11) 0.0069(12)
C8 0.0594(12) 0.1099(18) 0.0658(14) 0.0056(12) 0.0037(11) 0.0003(12)
C13 0.0799(14) 0.0880(15) 0.0801(15) 0.0071(12) 0.0072(12) 0.0364(13)
C10 0.0785(14) 0.0960(17) 0.0910(17) 0.0455(13) -0.0117(12) -0.0020(13)
C11 0.0631(13) 0.0901(15) 0.1129(19) 0.0243(11) -0.0139(13) 0.0284(14)

loop_
_atom_type_symbol
_atom_type_description
_atom_type_scat_dispersion_real
_atom_type_scat_dispersion_imag
_atom_type_scat_source
C C 0.0033 0.0016 'International Tables Vol C Tables 4.2.6.8 and 6.1.1.4'
H H 0.0000 0.0000 'International Tables Vol C Tables 4.2.6.8 and 6.1.1.4'
N N 0.0061 0.0033 'International Tables Vol C Tables 4.2.6.8 and 6.1.1.4'
O O 0.0106 0.0060 'International Tables Vol C Tables 4.2.6.8 and 6.1.1.4'

loop_
_geom_angle_atom_site_label_1
_geom_angle_atom_site_label_2
_geom_angle_atom_site_label_3
_geom_angle
_geom_angle_publ_flag
C12 O4 C13 116.41(15) yes
C12 N1 C2 120.93(14) yes
C12 N1 H1A 119.5 no
C2 N1 H1A 119.5 no
C1 O2 C10 116.79(16) yes
O3 C12 N1 124.72(17) yes
O3 C12 O4 124.27(18) yes
N1 C12 O4 111.01(15) yes
N1 C2 C1 111.13(15) yes
N1 C2 C3 110.80(15) yes
C1 C2 C3 108.40(15) yes
N1 C2 H7A 108.8 no
C1 C2 H7A 108.8 no
C3 C2 H7A 108.8 no
C6 C5 C4 120.63(19) yes
C6 C5 H8A 119.7 no
C4 C5 H8A 119.7 no
O1 C1 O2 124.33(18) yes
O1 C1 C2 124.67(16) yes
O2 C1 C2 110.95(16) yes
C9 C4 C5 117.57(18) yes
C9 C4 C3 121.02(17) yes
C5 C4 C3 121.40(18) yes
C4 C9 C8 121.42(19) yes
C4 C9 H11A 119.3 no
C8 C9 H11A 119.3 no
C7 C6 C5 120.81(19) yes
C7 C6 H12A 119.6 no
C5 C6 H12A 119.6 no
C4 C3 C2 113.97(16) yes
C4 C3 H13A 108.8 no
C2 C3 H13A 108.8 no
C4 C3 H13B 108.8 no
C2 C3 H13B 108.8 no
H13A C3 H13B 107.7 no
C6 C7 C8 119.8(2) yes
C6 C7 H14A 120.1 no
C8 C7 H14A 120.1 no
C7 C8 C9 119.8(2) yes
C7 C8 H15A 120.1 no
C9 C8 H15A 120.1 no
O4 C13 H16A 109.5 no
O4 C13 H16B 109.5 no
H16A C13 H16B 109.5 no
O4 C13 H16C 109.5 no
H16A C13 H16C 109.5 no
H16B C13 H16C 109.5 no
O2 C10 C11 107.18(19) yes
O2 C10 H18A 110.3 no
C11 C10 H18A 110.3 no
O2 C10 H18B 110.3 no
C11 C10 H18B 110.3 no
H18A C10 H18B 108.5 no
C10 C11 H19A 109.5 no
C10 C11 H19B 109.5 no
H19A C11 H19B 109.5 no
C10 C11 H19C 109.5 no
H19A C11 H19C 109.5 no
H19B C11 H19C 109.5 no

loop_
_geom_bond_atom_site_label_1
_geom_bond_atom_site_label_2
_geom_bond_distance
_geom_bond_publ_flag
O4 C12 1.336(2) yes
O4 C13 1.423(2) yes
N1 C12 1.332(2) yes
N1 C2 1.443(2) yes
N1 H1A 0.8600 no
O2 C1 1.315(2) yes
O2 C10 1.456(3) yes
C12 O3 1.194(2) yes
O1 C1 1.186(2) yes
C2 C1 1.517(3) yes
C2 C3 1.528(3) yes
C2 H7A 0.9800 no
C5 C6 1.369(3) yes
C5 C4 1.388(2) yes
C5 H8A 0.9300 no
C4 C9 1.375(3) yes
C4 C3 1.499(3) yes
C9 C8 1.377(3) yes
C9 H11A 0.9300 no
C6 C7 1.357(3) yes
C6 H12A 0.9300 no
C3 H13A 0.9700 no
C3 H13B 0.9700 no
C7 C8 1.364(3) yes
C7 H14A 0.9300 no
C8 H15A 0.9300 no
C13 H16A 0.9600 no
C13 H16B 0.9600 no
C13 H16C 0.9600 no
C10 C11 1.484(3) yes
C10 H18A 0.9700 no
C10 H18B 0.9700 no
C11 H19A 0.9600 no
C11 H19B 0.9600 no
C11 H19C 0.9600 no

loop_
_geom_hbond_atom_site_label_D
_geom_hbond_atom_site_label_H
_geom_hbond_atom_site_label_A
_geom_hbond_site_symmetry_A
_geom_hbond_distance_DH
_geom_hbond_distance_HA
_geom_hbond_distance_DA
_geom_hbond_angle_DHA
N1 H1A O1 2_566 0.86 2.21 3.045(2) 163

loop_
_geom_torsion_atom_site_label_1
_geom_torsion_atom_site_label_2
_geom_torsion_atom_site_label_3
_geom_torsion_atom_site_label_4
_geom_torsion
_geom_torsion_publ_flag
C2 N1 C12 O3 -8.6(3) no
C2 N1 C12 O4 172.02(15) no
C13 O4 C12 O3 -6.1(3) no
C13 O4 C12 N1 173.26(16) no
C12 N1 C2 C1 -78.4(2) no
C12 N1 C2 C3 161.01(17) no
C10 O2 C1 O1 -2.1(3) no
C10 O2 C1 C2 175.40(18) no
N1 C2 C1 O1 -30.8(3) no
C3 C2 C1 O1 91.2(2) no
N1 C2 C1 O2 151.73(15) no
C3 C2 C1 O2 -86.28(19) no
C6 C5 C4 C9 0.2(3) no
C6 C5 C4 C3 179.54(17) no
C5 C4 C9 C8 0.0(3) no
C3 C4 C9 C8 -179.34(18) no
C4 C5 C6 C7 -0.3(3) no
C9 C4 C3 C2 -85.5(2) no
C5 C4 C3 C2 95.2(2) no
N1 C2 C3 C4 -65.1(2) no
C1 C2 C3 C4 172.75(15) no
C5 C6 C7 C8 0.1(3) no
C6 C7 C8 C9 0.0(3) no
C4 C9 C8 C7 -0.1(3) no
C1 O2 C10 C11 -179.77(18) no
